data_2237282
loop_
_publ_author_name
'Wrobel, Norma'
'Witulski, Bernhard'
'Schollmeyer, Dieter'
'Detert, Heiner'

_publ_section_title
;
 5,11-Dimethyl-6,12-dimethoxyindolo[3,2-<i>b</i>]carbazole
;
_journal_coeditor_code BT6882
_journal_issue 2
_journal_name_full 'Acta Crystallographica Section E'
_journal_page_first o255
_journal_paper_doi 10.1107/S1600536813001463
_journal_volume 69
_journal_year 2013
_chemical_formula_iupac 'C22 H20 N2 O2'
_chemical_formula_moiety 'C22 H20 N2 O2'
_chemical_formula_sum 'C22 H20 N2 O2'
_chemical_formula_weight 344.40
_chemical_melting_point 530
_chemical_name_systematic
;
5,11-Dimethyl-6,12-dimethoxyindolo[3,2-<i>b</i>]carbazole
;
_space_group_IT_number 14
_symmetry_cell_setting monoclinic
_symmetry_space_group_name_Hall '-P 2ybc'
_symmetry_space_group_name_H-M 'P 1 21/c 1'
_atom_sites_solution_hydrogens geom
_atom_sites_solution_primary direct
_atom_sites_solution_secondary difmap
_audit_creation_method SHELXL-97
_cell_angle_alpha 90.00
_cell_angle_beta 94.790(17)
_cell_angle_gamma 90.00
_cell_formula_units_Z 2
_cell_length_a 11.229(4)
_cell_length_b 7.8561(7)
_cell_length_c 9.668(3)
_cell_measurement_reflns_used 25
_cell_measurement_temperature 193(2)
_cell_measurement_theta_max 44
_cell_measurement_theta_min 30
_cell_volume 849.9(4)
_computing_cell_refinement '<i>CAD-4 Software</i> (Enraf--Nonius, 1989)'
_computing_data_collection '<i>CAD-4 Software</i> (Enraf--Nonius, 1989)'
_computing_data_reduction 'CORINC (Dr\"ager & Gattow, 1971)'
_computing_molecular_graphics 'PLATON (Spek, 2009)'
_computing_publication_material 'PLATON (Spek, 2009)'
_computing_structure_refinement 'SHELXL97 (Sheldrick, 2008)'
_computing_structure_solution 'SIR97 (Altomare <i>et al.</i>, 1999)'
_diffrn_ambient_temperature 193(2)
_diffrn_measured_fraction_theta_full 0.998
_diffrn_measured_fraction_theta_max 0.998
_diffrn_measurement_device '\k-geometry diffractometer'
_diffrn_measurement_device_type 'Enraf--Nonius CAD-4'
_diffrn_measurement_method \w/2\q
_diffrn_radiation_monochromator graphite
_diffrn_radiation_type CuK\a
_diffrn_radiation_wavelength 1.54178
_diffrn_reflns_av_R_equivalents 0.0285
_diffrn_reflns_av_sigmaI/netI 0.0251
_diffrn_reflns_limit_h_max 13
_diffrn_reflns_limit_h_min -13
_diffrn_reflns_limit_k_max 0
_diffrn_reflns_limit_k_min -9
_diffrn_reflns_limit_l_max 0
_diffrn_reflns_limit_l_min -11
_diffrn_reflns_number 1716
_diffrn_reflns_theta_full 70.04
_diffrn_reflns_theta_max 70.04
_diffrn_reflns_theta_min 3.95
_diffrn_standards_decay_% 4
_diffrn_standards_interval_time 60
_diffrn_standards_number 3
_exptl_absorpt_coefficient_mu 0.693
_exptl_absorpt_correction_type none
_exptl_crystal_colour colourless
_exptl_crystal_density_diffrn 1.346
_exptl_crystal_density_method 'not measured'
_exptl_crystal_description plate
_exptl_crystal_F_000 364
_exptl_crystal_size_max 0.30
_exptl_crystal_size_mid 0.30
_exptl_crystal_size_min 0.18
_refine_diff_density_max 0.252
_refine_diff_density_min -0.273
_refine_ls_extinction_method none
_refine_ls_goodness_of_fit_ref 1.104
_refine_ls_hydrogen_treatment constr
_refine_ls_matrix_type full
_refine_ls_number_parameters 120
_refine_ls_number_reflns 1612
_refine_ls_number_restraints 0
_refine_ls_restrained_S_all 1.104
_refine_ls_R_factor_all 0.0563
_refine_ls_R_factor_gt 0.0485
_refine_ls_shift/su_max 0.000
_refine_ls_shift/su_mean 0.000
_refine_ls_structure_factor_coef Fsqd
_refine_ls_weighting_details 'calc w=1/[\s^2^(Fo^2^)+(0.0969P)^2^+0.1743P] where P=(Fo^2^+2Fc^2^)/3'
_refine_ls_weighting_scheme calc
_refine_ls_wR_factor_obs 0.1443
_refine_ls_wR_factor_ref 0.1524
_reflns_number_gt 1410
_reflns_number_total 1612
_reflns_threshold_expression I>2\s(I)
_cod_data_source_file bt6882.cif
_cod_data_source_block I
_cod_original_sg_symbol_H-M 'P 21/c'
_cod_database_code 2237282
_cod_database_fobs_code 2237282

loop_
_symmetry_equiv_pos_as_xyz
'x, y, z'
'-x, y+1/2, -z+1/2'
'-x, -y, -z'
'x, -y-1/2, z-1/2'

loop_
_atom_site_type_symbol
_atom_site_label
_atom_site_fract_x
_atom_site_fract_y
_atom_site_fract_z
_atom_site_U_iso_or_equiv
_atom_site_adp_type
_atom_site_calc_flag
_atom_site_refinement_flags
_atom_site_occupancy
_atom_site_symmetry_multiplicity
N N1 0.25894(13) 0.42605(18) 0.48867(15) 0.0346(4) Uani d . 1 1
C C2 0.21698(16) 0.4933(2) 0.36211(18) 0.0342(4) Uani d . 1 1
C C3 0.10013(17) 0.4953(2) 0.3004(2) 0.0416(5) Uani d . 1 1
H H3 0.0365 0.4447 0.3445 0.050 Uiso calc R 1 1
C C4 0.08055(19) 0.5736(3) 0.1724(2) 0.0476(5) Uani d . 1 1
H H4 0.0018 0.5763 0.1282 0.057 Uiso calc R 1 1
C C5 0.1729(2) 0.6487(2) 0.1064(2) 0.0475(5) Uani d . 1 1
H H5 0.1561 0.7023 0.0188 0.057 Uiso calc R 1 1
C C6 0.28932(18) 0.6459(2) 0.16765(19) 0.0397(5) Uani d . 1 1
H H6 0.3524 0.6961 0.1223 0.048 Uiso calc R 1 1
C C7 0.31206(16) 0.56790(19) 0.29716(18) 0.0330(4) Uani d . 1 1
C C8 0.41824(15) 0.54265(19) 0.38964(17) 0.0303(4) Uani d . 1 1
C C9 0.38140(15) 0.45609(19) 0.50808(17) 0.0307(4) Uani d . 1 1
C C10 0.18776(17) 0.3313(3) 0.5793(2) 0.0480(5) Uani d . 1 1
H H10A 0.1158 0.2886 0.5262 0.072 Uiso calc R 1 1
H H10B 0.1648 0.4056 0.6540 0.072 Uiso calc R 1 1
H H10C 0.2344 0.2351 0.6194 0.072 Uiso calc R 1 1
C C11 0.53766(15) 0.58538(19) 0.38040(17) 0.0306(4) Uani d . 1 1
O O12 0.57194(11) 0.66686(14) 0.26343(12) 0.0364(4) Uani d . 1 1
C C13 0.6004(2) 0.5500(3) 0.15737(19) 0.0480(5) Uani d . 1 1
H H13A 0.6734 0.4877 0.1882 0.072 Uiso calc R 1 1
H H13B 0.6128 0.6130 0.0723 0.072 Uiso calc R 1 1
H H13C 0.5344 0.4693 0.1391 0.072 Uiso calc R 1 1

loop_
_atom_site_aniso_label
_atom_site_aniso_U_11
_atom_site_aniso_U_22
_atom_site_aniso_U_33
_atom_site_aniso_U_12
_atom_site_aniso_U_13
_atom_site_aniso_U_23
N1 0.0362(8) 0.0301(7) 0.0376(8) -0.0027(6) 0.0035(6) 0.0014(6)
C2 0.0405(9) 0.0242(8) 0.0376(9) 0.0030(7) 0.0014(7) -0.0048(7)
C3 0.0375(9) 0.0346(9) 0.0524(11) 0.0047(7) 0.0018(8) -0.0054(8)
C4 0.0440(10) 0.0399(10) 0.0564(12) 0.0108(8) -0.0101(9) -0.0038(9)
C5 0.0569(12) 0.0346(10) 0.0486(11) 0.0073(8) -0.0107(9) 0.0039(8)
C6 0.0507(11) 0.0269(8) 0.0404(10) 0.0003(7) -0.0032(8) 0.0018(7)
C7 0.0414(9) 0.0209(7) 0.0362(9) -0.0002(6) 0.0008(7) -0.0032(6)
C8 0.0414(9) 0.0197(7) 0.0297(8) -0.0015(6) 0.0018(6) -0.0019(6)
C9 0.0381(9) 0.0211(7) 0.0332(9) -0.0027(6) 0.0044(7) -0.0023(6)
C10 0.0382(10) 0.0556(12) 0.0509(12) -0.0064(9) 0.0085(8) 0.0114(9)
C11 0.0425(9) 0.0202(7) 0.0295(8) -0.0030(6) 0.0049(7) 0.0001(6)
O12 0.0488(8) 0.0283(6) 0.0327(7) -0.0052(5) 0.0060(5) 0.0053(5)
C13 0.0740(14) 0.0391(10) 0.0323(10) -0.0070(9) 0.0123(9) 0.0010(7)

loop_
_atom_type_symbol
_atom_type_description
_atom_type_scat_dispersion_real
_atom_type_scat_dispersion_imag
_atom_type_scat_source
C C 0.0181 0.0091 'International Tables Vol C Tables 4.2.6.8 and 6.1.1.4'
H H 0.0000 0.0000 'International Tables Vol C Tables 4.2.6.8 and 6.1.1.4'
N N 0.0311 0.0180 'International Tables Vol C Tables 4.2.6.8 and 6.1.1.4'
O O 0.0492 0.0322 'International Tables Vol C Tables 4.2.6.8 and 6.1.1.4'

loop_
_geom_angle_atom_site_label_1
_geom_angle_atom_site_label_2
_geom_angle_atom_site_label_3
_geom_angle_site_symmetry_1
_geom_angle_site_symmetry_3
_geom_angle
C2 N1 C9 . . 108.36(14)
C2 N1 C10 . . 124.86(16)
C9 N1 C10 . . 126.66(15)
N1 C2 C3 . . 128.54(17)
N1 C2 C7 . . 109.81(16)
C3 C2 C7 . . 121.65(17)
C4 C3 C2 . . 117.46(19)
C4 C3 H3 . . 121.3
C2 C3 H3 . . 121.3
C3 C4 C5 . . 121.99(19)
C3 C4 H4 . . 119.0
C5 C4 H4 . . 119.0
C6 C5 C4 . . 120.49(19)
C6 C5 H5 . . 119.8
C4 C5 H5 . . 119.8
C5 C6 C7 . . 118.92(19)
C5 C6 H6 . . 120.5
C7 C6 H6 . . 120.5
C6 C7 C2 . . 119.49(17)
C6 C7 C8 . . 134.00(17)
C2 C7 C8 . . 106.50(15)
C11 C8 C9 . . 120.87(15)
C11 C8 C7 . . 132.65(16)
C9 C8 C7 . . 106.48(15)
C11 C9 N1 3_666 . 129.75(16)
C11 C9 C8 3_666 . 121.42(16)
N1 C9 C8 . . 108.83(15)
N1 C10 H10A . . 109.5
N1 C10 H10B . . 109.5
H10A C10 H10B . . 109.5
N1 C10 H10C . . 109.5
H10A C10 H10C . . 109.5
H10B C10 H10C . . 109.5
O12 C11 C9 . 3_666 122.33(15)
O12 C11 C8 . . 119.98(15)
C9 C11 C8 3_666 . 117.69(16)
C11 O12 C13 . . 112.52(13)
O12 C13 H13A . . 109.5
O12 C13 H13B . . 109.5
H13A C13 H13B . . 109.5
O12 C13 H13C . . 109.5
H13A C13 H13C . . 109.5
H13B C13 H13C . . 109.5

loop_
_geom_bond_atom_site_label_1
_geom_bond_atom_site_label_2
_geom_bond_site_symmetry_2
_geom_bond_distance
N1 C2 . 1.379(2)
N1 C9 . 1.392(2)
N1 C10 . 1.442(2)
C2 C3 . 1.396(3)
C2 C7 . 1.410(3)
C3 C4 . 1.383(3)
C3 H3 . 0.9500
C4 C5 . 1.393(3)
C4 H4 . 0.9500
C5 C6 . 1.390(3)
C5 H5 . 0.9500
C6 C7 . 1.398(2)
C6 H6 . 0.9500
C7 C8 . 1.443(2)
C8 C11 . 1.392(2)
C8 C9 . 1.423(2)
C9 C11 3_666 1.390(2)
C10 H10A . 0.9800
C10 H10B . 0.9800
C10 H10C . 0.9800
C11 O12 . 1.3818(19)
C11 C9 3_666 1.390(2)
O12 C13 . 1.432(2)
C13 H13A . 0.9800
C13 H13B . 0.9800
C13 H13C . 0.9800

loop_
_geom_torsion_atom_site_label_1
_geom_torsion_atom_site_label_2
_geom_torsion_atom_site_label_3
_geom_torsion_atom_site_label_4
_geom_torsion_site_symmetry_1
_geom_torsion_site_symmetry_4
_geom_torsion
C9 N1 C2 C3 . . -179.06(16)
C10 N1 C2 C3 . . 4.7(3)
C9 N1 C2 C7 . . 0.16(18)
C10 N1 C2 C7 . . -176.07(16)
N1 C2 C3 C4 . . 179.03(17)
C7 C2 C3 C4 . . -0.1(3)
C2 C3 C4 C5 . . -0.1(3)
C3 C4 C5 C6 . . 0.5(3)
C4 C5 C6 C7 . . -0.6(3)
C5 C6 C7 C2 . . 0.4(2)
C5 C6 C7 C8 . . -179.45(18)
N1 C2 C7 C6 . . -179.29(15)
C3 C2 C7 C6 . . 0.0(2)
N1 C2 C7 C8 . . 0.57(18)
C3 C2 C7 C8 . . 179.85(15)
C6 C7 C8 C11 . . -1.5(3)
C2 C7 C8 C11 . . 178.72(17)
C6 C7 C8 C9 . . 178.78(17)
C2 C7 C8 C9 . . -1.05(18)
C2 N1 C9 C11 . 3_666 179.07(16)
C10 N1 C9 C11 . 3_666 -4.8(3)
C2 N1 C9 C8 . . -0.84(18)
C10 N1 C9 C8 . . 175.30(16)
C11 C8 C9 C11 . 3_666 1.4(3)
C7 C8 C9 C11 . 3_666 -178.75(14)
C11 C8 C9 N1 . . -178.63(14)
C7 C8 C9 N1 . . 1.17(18)
C9 C8 C11 O12 . . 178.89(13)
C7 C8 C11 O12 . . -0.9(3)
C9 C8 C11 C9 . 3_666 -1.4(3)
C7 C8 C11 C9 . 3_666 178.86(16)
C9 C11 O12 C13 3_666 . 92.20(19)
C8 C11 O12 C13 . . -88.10(19)
